data_7711454
loop_
_publ_author_name
'Mukherjee, Chandan'
'Sarkar, Prasenjit'
'Sarmah, Amrit'

_publ_section_title
;
 Where is the Unpaired-Electron Density? A Combined Experimental and
 Theoretical Finding on Geometric and Electronic Structures of Co(III) and
 Mn(IV) Complexes of Unsymmetrical Non-innocent Pincer ONS Ligand
;
_journal_name_full 'Dalton Transactions'
_journal_paper_doi 10.1039/D2DT01868C
_journal_year 2022
_chemical_formula_moiety 'C40 H48 Mn N2 O2 S2'
_chemical_formula_sum 'C40 H48 Mn N2 O2 S2'
_chemical_formula_weight 707.86
_space_group_crystal_system monoclinic
_space_group_IT_number 14
_space_group_name_Hall '-P 2ybc'
_space_group_name_H-M_alt 'P 1 21/c 1'
_atom_sites_solution_hydrogens geom
_audit_creation_date 2022-09-12
_audit_creation_method
;
Olex2 1.5
(compiled 2021.12.09 svn.r5202d8cf for OlexSys, GUI svn.r6439)
;
_audit_update_record
;
2022-09-14 deposited with the CCDC.	2022-09-30 downloaded from the CCDC.
;
_cell_angle_alpha 90
_cell_angle_beta 103.952(4)
_cell_angle_gamma 90
_cell_formula_units_Z 4
_cell_length_a 21.3127(10)
_cell_length_b 18.3726(8)
_cell_length_c 10.8905(5)
_cell_measurement_reflns_used 20446
_cell_measurement_temperature 293(2)
_cell_measurement_theta_max 27.3810
_cell_measurement_theta_min 3.2690
_cell_volume 4138.6(3)
_computing_cell_refinement 'CrysAlisPro 1.171.38.46 (Rigaku OD, 2015)'
_computing_data_collection 'CrysAlisPro 1.171.38.46 (Rigaku OD, 2015)'
_computing_data_reduction 'CrysAlisPro 1.171.38.46 (Rigaku OD, 2015)'
_computing_molecular_graphics 'Olex2 1.5 (Dolomanov et al., 2009)'
_computing_publication_material 'Olex2 1.5 (Dolomanov et al., 2009)'
_computing_structure_refinement 'XL  (Sheldrick, 2008)'
_computing_structure_solution 'SHELXL-2018/3 (Sheldrick, 2018)'
_diffrn_ambient_temperature 293(2)
_diffrn_measured_fraction_theta_full 0.997
_diffrn_measured_fraction_theta_max 0.997
_diffrn_measurement_device_type 'SuperNova, Single source at offset, Eos'
_diffrn_measurement_method '\w scans'
_diffrn_radiation_type MoK\a
_diffrn_radiation_wavelength 0.71073
_diffrn_reflns_av_R_equivalents 0.0387
_diffrn_reflns_av_unetI/netI 0.0519
_diffrn_reflns_Laue_measured_fraction_full 0.997
_diffrn_reflns_Laue_measured_fraction_max 0.997
_diffrn_reflns_limit_h_max 25
_diffrn_reflns_limit_h_min -22
_diffrn_reflns_limit_k_max 19
_diffrn_reflns_limit_k_min -21
_diffrn_reflns_limit_l_max 12
_diffrn_reflns_limit_l_min -12
_diffrn_reflns_number 18488
_diffrn_reflns_point_group_measured_fraction_full 0.997
_diffrn_reflns_point_group_measured_fraction_max 0.997
_diffrn_reflns_theta_full 24.997
_diffrn_reflns_theta_max 24.997
_diffrn_reflns_theta_min 2.938
_exptl_absorpt_coefficient_mu 0.452
_exptl_absorpt_correction_T_max 1.00000
_exptl_absorpt_correction_T_min 0.44486
_exptl_absorpt_correction_type multi-scan
_exptl_absorpt_process_details SADABS
_exptl_crystal_colour green
_exptl_crystal_colour_primary green
_exptl_crystal_density_diffrn 1.136
_exptl_crystal_description block
_exptl_crystal_F_000 1500
_exptl_crystal_recrystallization_method 'dichloromethane and acetonitrile'
_exptl_crystal_size_max 0.35
_exptl_crystal_size_mid 0.31
_exptl_crystal_size_min 0.28
_refine_diff_density_max 0.271
_refine_diff_density_min -0.317
_refine_diff_density_rms 0.048
_refine_ls_extinction_method none
_refine_ls_goodness_of_fit_ref 1.043
_refine_ls_hydrogen_treatment constr
_refine_ls_matrix_type full
_refine_ls_number_parameters 452
_refine_ls_number_reflns 7267
_refine_ls_number_restraints 471
_refine_ls_restrained_S_all 1.047
_refine_ls_R_factor_all 0.0669
_refine_ls_R_factor_gt 0.0492
_refine_ls_shift/su_max 0.001
_refine_ls_shift/su_mean 0.000
_refine_ls_structure_factor_coef Fsqd
_refine_ls_weighting_details 'w=1/[\s^2^(Fo^2^)+(0.0543P)^2^+1.5405P] where P=(Fo^2^+2Fc^2^)/3'
_refine_ls_weighting_scheme calc
_refine_ls_wR_factor_gt 0.1220
_refine_ls_wR_factor_ref 0.1305
_reflns_Friedel_coverage 0.000
_reflns_number_gt 5494
_reflns_number_total 7267
_reflns_threshold_expression 'I > 2\s(I)'
_cod_data_source_file d2dt01868c2.cif
_cod_data_source_block platon_sqd
_cod_original_sg_symbol_H-M P21/c
_cod_database_code 7711454
_shelx_shelxl_version_number 2019/1
_shelx_space_group_comment
;
The symmetry employed for this shelxl refinement is uniquely defined
by the following loop, which should always be used as a source of
symmetry information in preference to the above space-group names.
They are only intended as comments.
;
_olex2_refinement_description
;
1. Fixed Uiso
 At 1.2 times of:
  All C(H) groups
 At 1.5 times of:
  All C(H,H,H) groups
2. Restrained distances
 C25-C31 \\sim C25-C31A
 with sigma of 0.02
 C34-C33 \\sim C34A-C33A
 with sigma of 0.04
 C31-C34 \\sim C31A-C34A
 with sigma of 0.02
 C33-C32 \\sim C33A-C32A
 with sigma of 0.04
 C31-C33 \\sim C31A-C33A
 with sigma of 0.02
 C31-C32 \\sim C31A-C32A
 with sigma of 0.02
 C34-C32 \\sim C34A-C32A
 with sigma of 0.04
 C25-C34 \\sim C25-C34A
 with sigma of 0.04
 C25-C33 \\sim C25-C33A
 with sigma of 0.04
 C25-C32 \\sim C25-C32A
 with sigma of 0.04
3. Uiso/Uaniso restraints and constraints
Uanis(C31A) = Uanis(C31)
Uanis(C34A) = Uanis(C34)
Uanis(C33) = Uanis(C33A)
Uanis(C32) = Uanis(C32A)
4. Rigid body (RIGU) restrains
 All non-hydrogen atoms
 with sigma for 1-2 distances of 0.004 and sigma for 1-3 distances of 0.004
5. Others
 Sof(C31A)=Sof(C33A)=Sof(H33D)=Sof(H33E)=Sof(H33F)=Sof(C34A)=Sof(H34D)=
 Sof(H34E)=Sof(H34F)=Sof(C32A)=Sof(H32D)=Sof(H32E)=Sof(H32F)=1-FVAR(1)
 Sof(C31)=Sof(C34)=Sof(H34A)=Sof(H34B)=Sof(H34C)=Sof(C33)=Sof(H33A)=Sof(H33B)=
 Sof(H33C)=Sof(C32)=Sof(H32A)=Sof(H32B)=Sof(H32C)=FVAR(1)
6.a Aromatic/amide H refined with riding coordinates:
 C6(H6), C16(H16), C17(H17), C4(H4), C19(H19), C18(H18), C40(H40), C26(H26),
 C24(H24), C37(H37), C39(H39), C38(H38)
6.b Idealised Me refined as rotating group:
 C13(H13A,H13B,H13C), C12(H12A,H12B,H12C), C8(H8A,H8B,H8C), C9(H9A,H9B,H9C),
 C29(H29A,H29B,H29C), C28(H28A,H28B,H28C), C10(H10A,H10B,H10C), C14(H14A,H14B,
 H14C), C30(H30A,H30B,H30C), C34(H34A,H34B,H34C), C33(H33A,H33B,H33C), C32(H32A,
 H32B,H32C), C33A(H33D,H33E,H33F), C34A(H34D,H34E,H34F), C32A(H32D,H32E,H32F)
;
_olex2_submission_special_instructions 'No special instructions were received'

loop_
_space_group_symop_operation_xyz
'x, y, z'
'-x, y+1/2, -z+1/2'
'-x, -y, -z'
'x, -y-1/2, z-1/2'

loop_
_atom_site_label
_atom_site_type_symbol
_atom_site_fract_x
_atom_site_fract_y
_atom_site_fract_z
_atom_site_U_iso_or_equiv
_atom_site_adp_type
_atom_site_occupancy
_atom_site_site_symmetry_order
_atom_site_calc_flag
_atom_site_refinement_flags_posn
_atom_site_refinement_flags_adp
_atom_site_refinement_flags_occupancy
_atom_site_disorder_assembly
_atom_site_disorder_group
Mn1 Mn 0.67382(2) 0.49932(2) 0.36552(4) 0.03501(14) Uani 1 1 d . . . . .
S1 S 0.61495(3) 0.52938(5) 0.16915(6) 0.0445(2) Uani 1 1 d . . . . .
S2 S 0.62136(4) 0.39271(4) 0.37615(7) 0.0502(2) Uani 1 1 d . . . . .
O1 O 0.71255(9) 0.49781(11) 0.54621(17) 0.0426(5) Uani 1 1 d . . . . .
O2 O 0.73804(9) 0.57315(11) 0.35405(17) 0.0434(5) Uani 1 1 d . . . . .
N1 N 0.60796(10) 0.55177(12) 0.42271(18) 0.0329(5) Uani 1 1 d . . . . .
N2 N 0.73117(11) 0.44046(13) 0.2961(2) 0.0397(5) Uani 1 1 d . . . . .
C15 C 0.54657(12) 0.56143(14) 0.3419(2) 0.0325(6) Uani 1 1 d . . . . .
C1 C 0.62457(12) 0.57238(15) 0.5472(2) 0.0340(6) Uani 1 1 d . . . . .
C6 C 0.59341(13) 0.62373(15) 0.6088(2) 0.0375(6) Uani 1 1 d . . . . .
H6 H 0.556708 0.647893 0.563728 0.045 Uiso 1 1 calc R U . . .
C16 C 0.48861(13) 0.57208(15) 0.3800(3) 0.0398(6) Uani 1 1 d . . . . .
H16 H 0.489096 0.573624 0.465580 0.048 Uiso 1 1 calc R U . . .
C20 C 0.54440(12) 0.55372(15) 0.2126(2) 0.0356(6) Uani 1 1 d . . . . .
C5 C 0.61689(14) 0.63775(16) 0.7331(2) 0.0412(7) Uani 1 1 d . . . . .
C35 C 0.71000(15) 0.37380(17) 0.2393(3) 0.0473(7) Uani 1 1 d . . . . .
C2 C 0.68383(13) 0.53919(16) 0.6131(2) 0.0374(6) Uani 1 1 d . . . . .
C21 C 0.78947(14) 0.47171(18) 0.2964(2) 0.0441(7) Uani 1 1 d . . . . .
C11 C 0.58601(15) 0.69398(17) 0.8044(3) 0.0484(7) Uani 1 1 d . . . . .
C22 C 0.78945(13) 0.54768(17) 0.3251(2) 0.0426(7) Uani 1 1 d . . . . .
C3 C 0.70691(13) 0.55054(17) 0.7460(2) 0.0441(7) Uani 1 1 d . . . . .
C36 C 0.65712(15) 0.34322(17) 0.2744(3) 0.0504(8) Uani 1 1 d . . . . .
C17 C 0.43190(14) 0.58011(17) 0.2913(3) 0.0473(7) Uani 1 1 d . . . . .
H17 H 0.393712 0.587387 0.316687 0.057 Uiso 1 1 calc R U . . .
C4 C 0.67244(15) 0.59829(18) 0.7996(2) 0.0479(7) Uani 1 1 d . . . . .
H4 H 0.686207 0.605770 0.886420 0.057 Uiso 1 1 calc R U . . .
C19 C 0.48584(13) 0.56382(16) 0.1240(3) 0.0428(7) Uani 1 1 d . . . . .
H19 H 0.484317 0.561251 0.038067 0.051 Uiso 1 1 calc R U . . .
C18 C 0.43059(14) 0.57751(18) 0.1630(3) 0.0496(8) Uani 1 1 d . . . . .
H18 H 0.391863 0.585131 0.103259 0.060 Uiso 1 1 calc R U . . .
C23 C 0.84346(14) 0.5913(2) 0.3171(3) 0.0523(8) Uani 1 1 d . . . . .
C40 C 0.73334(18) 0.3403(2) 0.1425(3) 0.0632(9) Uani 1 1 d . . . . .
H40 H 0.766449 0.361904 0.113300 0.076 Uiso 1 1 calc R U . . .
C25 C 0.89881(16) 0.4780(3) 0.2757(3) 0.0661(10) Uani 1 1 d D . . . .
C7 C 0.76806(15) 0.5118(2) 0.8198(3) 0.0577(9) Uani 1 1 d . . . . .
C26 C 0.84545(15) 0.4375(2) 0.2771(3) 0.0590(9) Uani 1 1 d . . . . .
H26 H 0.845983 0.387378 0.265297 0.071 Uiso 1 1 calc R U . . .
C24 C 0.89564(16) 0.5542(2) 0.2926(3) 0.0650(9) Uani 1 1 d . . . . .
H24 H 0.931516 0.581566 0.286749 0.078 Uiso 1 1 calc R U . . .
C13 C 0.54672(18) 0.6524(2) 0.8819(3) 0.0665(10) Uani 1 1 d . . . . .
H13A H 0.575043 0.621913 0.942489 0.100 Uiso 1 1 calc R U . . .
H13B H 0.514896 0.622875 0.826535 0.100 Uiso 1 1 calc R U . . .
H13C H 0.525538 0.686414 0.925487 0.100 Uiso 1 1 calc R U . . .
C27 C 0.84110(17) 0.6735(2) 0.3327(3) 0.0668(9) Uani 1 1 d . . . . .
C37 C 0.6324(2) 0.2762(2) 0.2245(4) 0.0756(11) Uani 1 1 d . . . . .
H37 H 0.598913 0.254107 0.251723 0.091 Uiso 1 1 calc R U . . .
C12 C 0.5399(2) 0.7443(2) 0.7144(3) 0.0753(11) Uani 1 1 d . . . . .
H12A H 0.522054 0.779084 0.762363 0.113 Uiso 1 1 calc R U . . .
H12B H 0.505685 0.716190 0.662463 0.113 Uiso 1 1 calc R U . . .
H12C H 0.563047 0.769468 0.661721 0.113 Uiso 1 1 calc R U . . .
C39 C 0.7069(2) 0.2758(2) 0.0919(4) 0.0822(12) Uani 1 1 d . . . . .
H39 H 0.722139 0.253925 0.027691 0.099 Uiso 1 1 calc R U . . .
C8 C 0.75973(18) 0.4289(2) 0.8056(3) 0.0773(11) Uani 1 1 d . . . . .
H8A H 0.722968 0.413902 0.835804 0.116 Uiso 1 1 calc R U . . .
H8B H 0.797824 0.405118 0.854128 0.116 Uiso 1 1 calc R U . . .
H8C H 0.753207 0.415795 0.718115 0.116 Uiso 1 1 calc R U . . .
C9 C 0.82556(16) 0.5368(3) 0.7695(4) 0.0909(14) Uani 1 1 d . . . . .
H9A H 0.818432 0.523861 0.681860 0.136 Uiso 1 1 calc R U . . .
H9B H 0.864252 0.513685 0.816853 0.136 Uiso 1 1 calc R U . . .
H9C H 0.830108 0.588691 0.778294 0.136 Uiso 1 1 calc R U . . .
C29 C 0.78474(19) 0.7046(2) 0.2330(4) 0.0799(11) Uani 1 1 d . . . . .
H29A H 0.791573 0.695710 0.150320 0.120 Uiso 1 1 calc R U . . .
H29B H 0.781835 0.756054 0.245802 0.120 Uiso 1 1 calc R U . . .
H29C H 0.745304 0.681599 0.239988 0.120 Uiso 1 1 calc R U . . .
C28 C 0.8323(2) 0.6923(2) 0.4651(4) 0.0863(13) Uani 1 1 d . . . . .
H28A H 0.795045 0.667264 0.478997 0.129 Uiso 1 1 calc R U . . .
H28B H 0.826246 0.743847 0.470971 0.129 Uiso 1 1 calc R U . . .
H28C H 0.869951 0.677527 0.527829 0.129 Uiso 1 1 calc R U . . .
C38 C 0.6584(2) 0.2432(2) 0.1343(4) 0.0902(13) Uani 1 1 d . . . . .
H38 H 0.642797 0.198093 0.101853 0.108 Uiso 1 1 calc R U . . .
C10 C 0.7810(2) 0.5299(3) 0.9613(3) 0.1037(16) Uani 1 1 d . . . . .
H10A H 0.789478 0.581045 0.973539 0.156 Uiso 1 1 calc R U . . .
H10B H 0.817849 0.502811 1.006873 0.156 Uiso 1 1 calc R U . . .
H10C H 0.743890 0.517149 0.992093 0.156 Uiso 1 1 calc R U . . .
C31 C 0.9603(4) 0.4446(6) 0.2508(8) 0.0939(15) Uani 0.694(6) 1 d D . P A 1
C14 C 0.6376(2) 0.7396(3) 0.8914(5) 0.1087(17) Uani 1 1 d . . . . .
H14A H 0.663050 0.709232 0.956401 0.163 Uiso 1 1 calc R U . . .
H14B H 0.617370 0.777246 0.929499 0.163 Uiso 1 1 calc R U . . .
H14C H 0.665051 0.761311 0.843381 0.163 Uiso 1 1 calc R U . . .
C30 C 0.9032(2) 0.7106(3) 0.3167(5) 0.1080(16) Uani 1 1 d . . . . .
H30A H 0.938895 0.695912 0.384240 0.162 Uiso 1 1 calc R U . . .
H30B H 0.898180 0.762475 0.318857 0.162 Uiso 1 1 calc R U . . .
H30C H 0.911433 0.696614 0.237120 0.162 Uiso 1 1 calc R U . . .
C34 C 1.0175(3) 0.4574(6) 0.3644(7) 0.122(3) Uani 0.694(6) 1 d D . P A 1
H34A H 1.055886 0.436762 0.347501 0.182 Uiso 0.694(6) 1 calc R U P A 1
H34B H 1.008836 0.434792 0.438105 0.182 Uiso 0.694(6) 1 calc R U P A 1
H34C H 1.023526 0.508775 0.378971 0.182 Uiso 0.694(6) 1 calc R U P A 1
C33 C 0.9742(3) 0.4762(6) 0.1310(6) 0.117(3) Uani 0.694(6) 1 d D . P A 1
H33A H 0.984813 0.526889 0.143780 0.175 Uiso 0.694(6) 1 calc R U P A 1
H33B H 0.936639 0.471021 0.062169 0.175 Uiso 0.694(6) 1 calc R U P A 1
H33C H 1.009857 0.450748 0.111336 0.175 Uiso 0.694(6) 1 calc R U P A 1
C32 C 0.9559(4) 0.3615(5) 0.2382(11) 0.141(3) Uani 0.694(6) 1 d D . P A 1
H32A H 0.919168 0.348668 0.171535 0.211 Uiso 0.694(6) 1 calc R U P A 1
H32B H 0.951306 0.340737 0.316378 0.211 Uiso 0.694(6) 1 calc R U P A 1
H32C H 0.994556 0.343141 0.218646 0.211 Uiso 0.694(6) 1 calc R U P A 1
C31A C 0.9613(7) 0.4414(11) 0.2603(17) 0.0939(15) Uani 0.306(6) 1 d D . P A 2
C33A C 0.9461(8) 0.4106(14) 0.1263(13) 0.117(3) Uani 0.306(6) 1 d D . P A 2
H33D H 0.985360 0.393779 0.107153 0.175 Uiso 0.306(6) 1 calc R U P A 2
H33E H 0.927075 0.447826 0.067259 0.175 Uiso 0.306(6) 1 calc R U P A 2
H33F H 0.916473 0.370655 0.120274 0.175 Uiso 0.306(6) 1 calc R U P A 2
C34A C 1.0193(8) 0.4916(12) 0.313(2) 0.122(3) Uani 0.306(6) 1 d D . P A 2
H34D H 1.058284 0.463279 0.332987 0.182 Uiso 0.306(6) 1 calc R U P A 2
H34E H 1.013588 0.515317 0.388108 0.182 Uiso 0.306(6) 1 calc R U P A 2
H34F H 1.022272 0.527620 0.250718 0.182 Uiso 0.306(6) 1 calc R U P A 2
C32A C 0.9783(9) 0.3753(12) 0.350(2) 0.141(3) Uani 0.306(6) 1 d D . P A 2
H32D H 0.944524 0.339639 0.327716 0.211 Uiso 0.306(6) 1 calc R U P A 2
H32E H 0.982639 0.390763 0.435379 0.211 Uiso 0.306(6) 1 calc R U P A 2
H32F H 1.018300 0.354425 0.340957 0.211 Uiso 0.306(6) 1 calc R U P A 2

loop_
_atom_site_aniso_label
_atom_site_aniso_U_11
_atom_site_aniso_U_22
_atom_site_aniso_U_33
_atom_site_aniso_U_23
_atom_site_aniso_U_13
_atom_site_aniso_U_12
Mn1 0.0367(2) 0.0372(3) 0.0325(2) -0.00178(17) 0.01109(17) 0.00516(19)
S1 0.0454(4) 0.0592(5) 0.0301(4) -0.0012(3) 0.0113(3) 0.0069(4)
S2 0.0593(5) 0.0414(5) 0.0566(5) -0.0026(4) 0.0271(4) -0.0024(4)
O1 0.0407(11) 0.0512(13) 0.0352(10) -0.0022(8) 0.0081(8) 0.0106(9)
O2 0.0394(10) 0.0430(12) 0.0501(11) -0.0022(9) 0.0151(8) 0.0007(9)
N1 0.0378(11) 0.0333(13) 0.0284(11) 0.0011(9) 0.0095(9) 0.0033(10)
N2 0.0425(13) 0.0412(14) 0.0373(12) -0.0001(10) 0.0131(10) 0.0083(11)
C15 0.0358(13) 0.0265(15) 0.0343(13) 0.0009(11) 0.0065(10) 0.0008(11)
C1 0.0400(14) 0.0350(16) 0.0280(12) 0.0018(11) 0.0100(10) 0.0004(12)
C6 0.0434(15) 0.0347(16) 0.0364(14) 0.0017(11) 0.0133(11) 0.0032(12)
C16 0.0427(15) 0.0368(17) 0.0414(15) 0.0013(12) 0.0133(11) 0.0034(13)
C20 0.0406(14) 0.0341(16) 0.0318(13) 0.0004(11) 0.0079(11) -0.0004(12)
C5 0.0540(17) 0.0376(17) 0.0360(14) -0.0016(12) 0.0187(12) -0.0045(13)
C35 0.0552(17) 0.0415(18) 0.0459(16) -0.0039(13) 0.0137(13) 0.0092(14)
C2 0.0405(15) 0.0390(17) 0.0328(13) 0.0001(11) 0.0089(11) 0.0001(12)
C21 0.0417(15) 0.0578(19) 0.0338(14) -0.0035(13) 0.0113(12) 0.0062(14)
C11 0.0640(19) 0.0416(18) 0.0447(16) -0.0103(13) 0.0228(14) -0.0047(15)
C22 0.0406(15) 0.0557(19) 0.0310(14) -0.0007(12) 0.0076(11) 0.0021(13)
C3 0.0437(15) 0.053(2) 0.0337(14) 0.0006(12) 0.0067(11) -0.0048(14)
C36 0.0615(19) 0.0405(18) 0.0526(17) -0.0035(14) 0.0203(14) 0.0020(15)
C17 0.0377(15) 0.048(2) 0.0568(17) 0.0024(14) 0.0118(13) 0.0046(14)
C4 0.0611(18) 0.053(2) 0.0295(14) -0.0049(13) 0.0112(13) -0.0035(15)
C19 0.0432(15) 0.0454(19) 0.0358(14) -0.0014(12) 0.0020(11) -0.0001(13)
C18 0.0399(16) 0.052(2) 0.0509(17) 0.0014(14) -0.0007(13) 0.0007(14)
C23 0.0428(16) 0.071(2) 0.0409(16) 0.0013(15) 0.0060(13) -0.0078(15)
C40 0.076(2) 0.059(2) 0.061(2) -0.0118(17) 0.0291(17) 0.0103(18)
C25 0.0432(17) 0.104(3) 0.053(2) 0.0006(19) 0.0156(14) 0.0134(18)
C7 0.0472(17) 0.079(3) 0.0409(17) 0.0028(15) -0.0013(13) 0.0075(16)
C26 0.0503(18) 0.072(2) 0.0561(19) -0.0042(17) 0.0159(14) 0.0163(17)
C24 0.0423(18) 0.098(3) 0.0552(19) 0.0040(18) 0.0133(14) -0.0044(18)
C13 0.079(2) 0.075(3) 0.0537(19) 0.0085(17) 0.0323(17) 0.010(2)
C27 0.057(2) 0.074(3) 0.071(2) -0.0023(18) 0.0177(16) -0.0175(18)
C37 0.098(3) 0.044(2) 0.092(3) -0.0152(19) 0.039(2) -0.010(2)
C12 0.124(3) 0.051(2) 0.065(2) 0.0056(17) 0.051(2) 0.029(2)
C39 0.107(3) 0.064(3) 0.084(3) -0.029(2) 0.040(2) 0.003(2)
C8 0.068(2) 0.082(3) 0.074(2) 0.021(2) 0.0022(18) 0.023(2)
C9 0.044(2) 0.129(4) 0.093(3) 0.009(3) 0.0022(18) 0.000(2)
C29 0.086(3) 0.067(3) 0.088(3) 0.014(2) 0.023(2) -0.008(2)
C28 0.098(3) 0.082(3) 0.078(2) -0.023(2) 0.019(2) -0.020(3)
C38 0.127(4) 0.050(2) 0.104(3) -0.031(2) 0.048(3) -0.012(2)
C10 0.096(3) 0.153(5) 0.045(2) -0.002(2) -0.0156(19) 0.034(3)
C31 0.050(2) 0.147(4) 0.089(3) -0.007(3) 0.0257(18) 0.031(2)
C14 0.088(3) 0.105(4) 0.137(4) -0.081(3) 0.034(3) -0.019(3)
C30 0.083(3) 0.101(4) 0.146(4) -0.003(3) 0.038(3) -0.035(3)
C34 0.059(3) 0.197(8) 0.106(5) 0.020(4) 0.015(3) 0.040(4)
C33 0.069(4) 0.205(8) 0.087(3) 0.002(4) 0.041(3) 0.039(4)
C32 0.092(5) 0.165(5) 0.182(7) 0.004(5) 0.065(5) 0.054(4)
C31A 0.050(2) 0.147(4) 0.089(3) -0.007(3) 0.0257(18) 0.031(2)
C33A 0.069(4) 0.205(8) 0.087(3) 0.002(4) 0.041(3) 0.039(4)
C34A 0.059(3) 0.197(8) 0.106(5) 0.020(4) 0.015(3) 0.040(4)
C32A 0.092(5) 0.165(5) 0.182(7) 0.004(5) 0.065(5) 0.054(4)

loop_
_atom_type_symbol
_atom_type_description
_atom_type_scat_dispersion_real
_atom_type_scat_dispersion_imag
_atom_type_scat_source
C C 0.0033 0.0016 'International Tables Vol C Tables 4.2.6.8 and 6.1.1.4'
H H 0.0000 0.0000 'International Tables Vol C Tables 4.2.6.8 and 6.1.1.4'
Mn Mn 0.3368 0.7283 'International Tables Vol C Tables 4.2.6.8 and 6.1.1.4'
N N 0.0061 0.0033 'International Tables Vol C Tables 4.2.6.8 and 6.1.1.4'
O O 0.0106 0.0060 'International Tables Vol C Tables 4.2.6.8 and 6.1.1.4'
S S 0.1246 0.1234 'International Tables Vol C Tables 4.2.6.8 and 6.1.1.4'

loop_
_geom_angle_atom_site_label_1
_geom_angle_atom_site_label_2
_geom_angle_atom_site_label_3
_geom_angle
_geom_angle_site_symmetry_1
_geom_angle_site_symmetry_3
_geom_angle_publ_flag
S1 Mn1 S2 95.20(3) . . ?
O1 Mn1 S1 163.93(6) . . ?
O1 Mn1 S2 91.73(6) . . ?
O1 Mn1 O2 86.65(8) . . ?
O2 Mn1 S1 90.43(6) . . ?
O2 Mn1 S2 164.45(6) . . ?
N1 Mn1 S1 84.41(6) . . ?
N1 Mn1 S2 90.51(7) . . ?
N1 Mn1 O1 81.04(8) . . ?
N1 Mn1 O2 104.48(9) . . ?
N2 Mn1 S1 91.48(7) . . ?
N2 Mn1 S2 84.39(8) . . ?
N2 Mn1 O1 103.63(8) . . ?
N2 Mn1 O2 80.98(9) . . ?
N2 Mn1 N1 173.15(9) . . ?
C20 S1 Mn1 97.11(9) . . ?
C36 S2 Mn1 96.97(11) . . ?
C2 O1 Mn1 114.58(16) . . ?
C22 O2 Mn1 114.26(19) . . ?
C15 N1 Mn1 120.22(16) . . ?
C1 N1 Mn1 115.08(16) . . ?
C1 N1 C15 124.5(2) . . ?
C35 N2 Mn1 120.01(18) . . ?
C21 N2 Mn1 115.29(19) . . ?
C21 N2 C35 124.4(2) . . ?
N1 C15 C16 125.8(2) . . ?
N1 C15 C20 114.6(2) . . ?
C20 C15 C16 119.4(2) . . ?
N1 C1 C6 128.0(2) . . ?
N1 C1 C2 111.4(2) . . ?
C6 C1 C2 120.4(2) . . ?
C1 C6 H6 120.0 . . ?
C5 C6 C1 120.0(3) . . ?
C5 C6 H6 120.0 . . ?
C15 C16 H16 120.1 . . ?
C17 C16 C15 119.9(3) . . ?
C17 C16 H16 120.1 . . ?
C15 C20 S1 118.47(19) . . ?
C19 C20 S1 122.3(2) . . ?
C19 C20 C15 119.2(2) . . ?
C6 C5 C11 122.4(3) . . ?
C6 C5 C4 118.2(3) . . ?
C4 C5 C11 119.4(2) . . ?
N2 C35 C40 125.4(3) . . ?
C36 C35 N2 115.4(2) . . ?
C36 C35 C40 118.9(3) . . ?
O1 C2 C1 116.5(2) . . ?
O1 C2 C3 124.0(2) . . ?
C3 C2 C1 119.5(2) . . ?
N2 C21 C22 111.2(2) . . ?
N2 C21 C26 127.9(3) . . ?
C26 C21 C22 120.9(3) . . ?
C13 C11 C5 107.6(3) . . ?
C12 C11 C5 111.9(2) . . ?
C12 C11 C13 107.7(3) . . ?
C14 C11 C5 110.7(3) . . ?
C14 C11 C13 110.0(3) . . ?
C14 C11 C12 108.9(3) . . ?
O2 C22 C21 116.7(3) . . ?
O2 C22 C23 123.7(3) . . ?
C23 C22 C21 119.5(3) . . ?
C2 C3 C7 120.4(3) . . ?
C4 C3 C2 116.0(3) . . ?
C4 C3 C7 123.6(3) . . ?
C35 C36 S2 118.1(2) . . ?
C35 C36 C37 120.2(3) . . ?
C37 C36 S2 121.7(3) . . ?
C16 C17 H17 119.7 . . ?
C16 C17 C18 120.5(3) . . ?
C18 C17 H17 119.7 . . ?
C5 C4 H4 117.4 . . ?
C3 C4 C5 125.2(2) . . ?
C3 C4 H4 117.4 . . ?
C20 C19 H19 119.9 . . ?
C18 C19 C20 120.3(3) . . ?
C18 C19 H19 119.9 . . ?
C17 C18 H18 119.8 . . ?
C19 C18 C17 120.5(3) . . ?
C19 C18 H18 119.8 . . ?
C22 C23 C27 120.2(3) . . ?
C24 C23 C22 115.8(3) . . ?
C24 C23 C27 124.0(3) . . ?
C35 C40 H40 120.2 . . ?
C39 C40 C35 119.6(3) . . ?
C39 C40 H40 120.2 . . ?
C26 C25 C24 118.2(3) . . ?
C26 C25 C31 122.4(5) . . ?
C26 C25 C31A 120.6(9) . . ?
C24 C25 C31 119.3(5) . . ?
C24 C25 C31A 121.1(8) . . ?
C3 C7 C8 110.2(3) . . ?
C3 C7 C10 110.5(3) . . ?
C9 C7 C3 109.1(3) . . ?
C9 C7 C8 110.2(3) . . ?
C9 C7 C10 109.2(3) . . ?
C10 C7 C8 107.7(3) . . ?
C21 C26 H26 120.1 . . ?
C25 C26 C21 119.8(4) . . ?
C25 C26 H26 120.1 . . ?
C23 C24 C25 125.3(3) . . ?
C23 C24 H24 117.4 . . ?
C25 C24 H24 117.4 . . ?
C11 C13 H13A 109.5 . . ?
C11 C13 H13B 109.5 . . ?
C11 C13 H13C 109.5 . . ?
H13A C13 H13B 109.5 . . ?
H13A C13 H13C 109.5 . . ?
H13B C13 H13C 109.5 . . ?
C23 C27 C29 109.5(3) . . ?
C23 C27 C28 110.0(3) . . ?
C23 C27 C30 112.0(3) . . ?
C29 C27 C28 109.3(3) . . ?
C29 C27 C30 107.8(3) . . ?
C30 C27 C28 108.1(3) . . ?
C36 C37 H37 120.4 . . ?
C38 C37 C36 119.1(4) . . ?
C38 C37 H37 120.4 . . ?
C11 C12 H12A 109.5 . . ?
C11 C12 H12B 109.5 . . ?
C11 C12 H12C 109.5 . . ?
H12A C12 H12B 109.5 . . ?
H12A C12 H12C 109.5 . . ?
H12B C12 H12C 109.5 . . ?
C40 C39 H39 119.5 . . ?
C38 C39 C40 120.9(3) . . ?
C38 C39 H39 119.5 . . ?
C7 C8 H8A 109.5 . . ?
C7 C8 H8B 109.5 . . ?
C7 C8 H8C 109.5 . . ?
H8A C8 H8B 109.5 . . ?
H8A C8 H8C 109.5 . . ?
H8B C8 H8C 109.5 . . ?
C7 C9 H9A 109.5 . . ?
C7 C9 H9B 109.5 . . ?
C7 C9 H9C 109.5 . . ?
H9A C9 H9B 109.5 . . ?
H9A C9 H9C 109.5 . . ?
H9B C9 H9C 109.5 . . ?
C27 C29 H29A 109.5 . . ?
C27 C29 H29B 109.5 . . ?
C27 C29 H29C 109.5 . . ?
H29A C29 H29B 109.5 . . ?
H29A C29 H29C 109.5 . . ?
H29B C29 H29C 109.5 . . ?
C27 C28 H28A 109.5 . . ?
C27 C28 H28B 109.5 . . ?
C27 C28 H28C 109.5 . . ?
H28A C28 H28B 109.5 . . ?
H28A C28 H28C 109.5 . . ?
H28B C28 H28C 109.5 . . ?
C37 C38 H38 119.5 . . ?
C39 C38 C37 120.9(4) . . ?
C39 C38 H38 119.5 . . ?
C7 C10 H10A 109.5 . . ?
C7 C10 H10B 109.5 . . ?
C7 C10 H10C 109.5 . . ?
H10A C10 H10B 109.5 . . ?
H10A C10 H10C 109.5 . . ?
H10B C10 H10C 109.5 . . ?
C25 C31 C34 110.1(6) . . ?
C25 C31 C32 112.3(7) . . ?
C34 C31 C32 104.2(8) . . ?
C33 C31 C25 110.6(6) . . ?
C33 C31 C34 110.7(7) . . ?
C33 C31 C32 108.9(7) . . ?
C11 C14 H14A 109.5 . . ?
C11 C14 H14B 109.5 . . ?
C11 C14 H14C 109.5 . . ?
H14A C14 H14B 109.5 . . ?
H14A C14 H14C 109.5 . . ?
H14B C14 H14C 109.5 . . ?
C27 C30 H30A 109.5 . . ?
C27 C30 H30B 109.5 . . ?
C27 C30 H30C 109.5 . . ?
H30A C30 H30B 109.5 . . ?
H30A C30 H30C 109.5 . . ?
H30B C30 H30C 109.5 . . ?
C31 C34 H34A 109.5 . . ?
C31 C34 H34B 109.5 . . ?
C31 C34 H34C 109.5 . . ?
H34A C34 H34B 109.5 . . ?
H34A C34 H34C 109.5 . . ?
H34B C34 H34C 109.5 . . ?
C31 C33 H33A 109.5 . . ?
C31 C33 H33B 109.5 . . ?
C31 C33 H33C 109.5 . . ?
H33A C33 H33B 109.5 . . ?
H33A C33 H33C 109.5 . . ?
H33B C33 H33C 109.5 . . ?
C31 C32 H32A 109.5 . . ?
C31 C32 H32B 109.5 . . ?
C31 C32 H32C 109.5 . . ?
H32A C32 H32B 109.5 . . ?
H32A C32 H32C 109.5 . . ?
H32B C32 H32C 109.5 . . ?
C25 C31A C34A 109.7(13) . . ?
C25 C31A C32A 110.8(13) . . ?
C33A C31A C25 106.1(11) . . ?
C33A C31A C34A 123.0(16) . . ?
C33A C31A C32A 105.8(15) . . ?
C34A C31A C32A 101.0(14) . . ?
C31A C33A H33D 109.5 . . ?
C31A C33A H33E 109.5 . . ?
C31A C33A H33F 109.5 . . ?
H33D C33A H33E 109.5 . . ?
H33D C33A H33F 109.5 . . ?
H33E C33A H33F 109.5 . . ?
C31A C34A H34D 109.5 . . ?
C31A C34A H34E 109.5 . . ?
C31A C34A H34F 109.5 . . ?
H34D C34A H34E 109.5 . . ?
H34D C34A H34F 109.5 . . ?
H34E C34A H34F 109.5 . . ?
C31A C32A H32D 109.5 . . ?
C31A C32A H32E 109.5 . . ?
C31A C32A H32F 109.5 . . ?
H32D C32A H32E 109.5 . . ?
H32D C32A H32F 109.5 . . ?
H32E C32A H32F 109.5 . . ?

loop_
_geom_bond_atom_site_label_1
_geom_bond_atom_site_label_2
_geom_bond_distance
_geom_bond_site_symmetry_2
_geom_bond_publ_flag
Mn1 S1 2.2713(8) . ?
Mn1 S2 2.2721(9) . ?
Mn1 O1 1.9419(18) . ?
Mn1 O2 1.9523(19) . ?
Mn1 N1 1.926(2) . ?
Mn1 N2 1.918(2) . ?
S1 C20 1.740(3) . ?
S2 C36 1.744(3) . ?
O1 C2 1.303(3) . ?
O2 C22 1.298(3) . ?
N1 C15 1.401(3) . ?
N1 C1 1.370(3) . ?
N2 C35 1.397(4) . ?
N2 C21 1.368(4) . ?
C15 C16 1.408(4) . ?
C15 C20 1.405(3) . ?
C1 C6 1.413(4) . ?
C1 C2 1.430(4) . ?
C6 H6 0.9300 . ?
C6 C5 1.350(4) . ?
C16 H16 0.9300 . ?
C16 C17 1.361(4) . ?
C20 C19 1.394(4) . ?
C5 C11 1.533(4) . ?
C5 C4 1.428(4) . ?
C35 C36 1.393(4) . ?
C35 C40 1.411(4) . ?
C2 C3 1.428(4) . ?
C21 C22 1.430(4) . ?
C21 C26 1.408(4) . ?
C11 C13 1.529(4) . ?
C11 C12 1.522(4) . ?
C11 C14 1.519(5) . ?
C22 C23 1.422(4) . ?
C3 C4 1.362(4) . ?
C3 C7 1.532(4) . ?
C36 C37 1.397(5) . ?
C17 H17 0.9300 . ?
C17 C18 1.392(4) . ?
C4 H4 0.9300 . ?
C19 H19 0.9300 . ?
C19 C18 1.368(4) . ?
C18 H18 0.9300 . ?
C23 C24 1.384(5) . ?
C23 C27 1.523(5) . ?
C40 H40 0.9300 . ?
C40 C39 1.370(5) . ?
C25 C26 1.363(5) . ?
C25 C24 1.415(6) . ?
C25 C31 1.529(7) . ?
C25 C31A 1.536(14) . ?
C7 C8 1.538(5) . ?
C7 C9 1.529(5) . ?
C7 C10 1.535(5) . ?
C26 H26 0.9300 . ?
C24 H24 0.9300 . ?
C13 H13A 0.9600 . ?
C13 H13B 0.9600 . ?
C13 H13C 0.9600 . ?
C27 C29 1.523(5) . ?
C27 C28 1.537(5) . ?
C27 C30 1.536(5) . ?
C37 H37 0.9300 . ?
C37 C38 1.380(5) . ?
C12 H12A 0.9600 . ?
C12 H12B 0.9600 . ?
C12 H12C 0.9600 . ?
C39 H39 0.9300 . ?
C39 C38 1.368(5) . ?
C8 H8A 0.9600 . ?
C8 H8B 0.9600 . ?
C8 H8C 0.9600 . ?
C9 H9A 0.9600 . ?
C9 H9B 0.9600 . ?
C9 H9C 0.9600 . ?
C29 H29A 0.9600 . ?
C29 H29B 0.9600 . ?
C29 H29C 0.9600 . ?
C28 H28A 0.9600 . ?
C28 H28B 0.9600 . ?
C28 H28C 0.9600 . ?
C38 H38 0.9300 . ?
C10 H10A 0.9600 . ?
C10 H10B 0.9600 . ?
C10 H10C 0.9600 . ?
C31 C34 1.532(9) . ?
C31 C33 1.521(10) . ?
C31 C32 1.534(12) . ?
C14 H14A 0.9600 . ?
C14 H14B 0.9600 . ?
C14 H14C 0.9600 . ?
C30 H30A 0.9600 . ?
C30 H30B 0.9600 . ?
C30 H30C 0.9600 . ?
C34 H34A 0.9600 . ?
C34 H34B 0.9600 . ?
C34 H34C 0.9600 . ?
C33 H33A 0.9600 . ?
C33 H33B 0.9600 . ?
C33 H33C 0.9600 . ?
C32 H32A 0.9600 . ?
C32 H32B 0.9600 . ?
C32 H32C 0.9600 . ?
C31A C33A 1.526(16) . ?
C31A C34A 1.539(16) . ?
C31A C32A 1.543(17) . ?
C33A H33D 0.9600 . ?
C33A H33E 0.9600 . ?
C33A H33F 0.9600 . ?
C34A H34D 0.9600 . ?
C34A H34E 0.9600 . ?
C34A H34F 0.9600 . ?
C32A H32D 0.9600 . ?
C32A H32E 0.9600 . ?
C32A H32F 0.9600 . ?

loop_
_geom_torsion_atom_site_label_1
_geom_torsion_atom_site_label_2
_geom_torsion_atom_site_label_3
_geom_torsion_atom_site_label_4
_geom_torsion
_geom_torsion_site_symmetry_1
_geom_torsion_site_symmetry_2
_geom_torsion_site_symmetry_3
_geom_torsion_site_symmetry_4
_geom_torsion_publ_flag
Mn1 S1 C20 C15 11.3(2) . . . . ?
Mn1 S1 C20 C19 -167.0(2) . . . . ?
Mn1 S2 C36 C35 11.1(3) . . . . ?
Mn1 S2 C36 C37 -166.2(3) . . . . ?
Mn1 O1 C2 C1 7.1(3) . . . . ?
Mn1 O1 C2 C3 -175.1(2) . . . . ?
Mn1 O2 C22 C21 4.8(3) . . . . ?
Mn1 O2 C22 C23 -177.2(2) . . . . ?
Mn1 N1 C15 C16 154.0(2) . . . . ?
Mn1 N1 C15 C20 -20.8(3) . . . . ?
Mn1 N1 C1 C6 165.0(2) . . . . ?
Mn1 N1 C1 C2 -10.0(3) . . . . ?
Mn1 N2 C35 C36 -21.1(3) . . . . ?
Mn1 N2 C35 C40 152.0(3) . . . . ?
Mn1 N2 C21 C22 -12.0(3) . . . . ?
Mn1 N2 C21 C26 165.6(2) . . . . ?
S1 C20 C19 C18 175.0(2) . . . . ?
S2 C36 C37 C38 173.2(3) . . . . ?
O1 C2 C3 C4 177.0(3) . . . . ?
O1 C2 C3 C7 -1.4(4) . . . . ?
O2 C22 C23 C24 176.2(3) . . . . ?
O2 C22 C23 C27 -4.9(4) . . . . ?
N1 C15 C16 C17 -179.4(3) . . . . ?
N1 C15 C20 S1 3.1(3) . . . . ?
N1 C15 C20 C19 -178.6(3) . . . . ?
N1 C1 C6 C5 -179.6(3) . . . . ?
N1 C1 C2 O1 1.8(4) . . . . ?
N1 C1 C2 C3 -176.1(2) . . . . ?
N2 C35 C36 S2 3.4(4) . . . . ?
N2 C35 C36 C37 -179.2(3) . . . . ?
N2 C35 C40 C39 -177.8(3) . . . . ?
N2 C21 C22 O2 4.6(3) . . . . ?
N2 C21 C22 C23 -173.6(2) . . . . ?
N2 C21 C26 C25 177.4(3) . . . . ?
C15 N1 C1 C6 -20.1(4) . . . . ?
C15 N1 C1 C2 164.8(2) . . . . ?
C15 C16 C17 C18 0.3(5) . . . . ?
C15 C20 C19 C18 -3.2(4) . . . . ?
C1 N1 C15 C16 -20.6(4) . . . . ?
C1 N1 C15 C20 164.6(2) . . . . ?
C1 C6 C5 C11 178.7(3) . . . . ?
C1 C6 C5 C4 -1.4(4) . . . . ?
C1 C2 C3 C4 -5.3(4) . . . . ?
C1 C2 C3 C7 176.3(3) . . . . ?
C6 C1 C2 O1 -173.7(3) . . . . ?
C6 C1 C2 C3 8.5(4) . . . . ?
C6 C5 C11 C13 102.7(3) . . . . ?
C6 C5 C11 C12 -15.5(4) . . . . ?
C6 C5 C11 C14 -137.1(3) . . . . ?
C6 C5 C4 C3 4.7(5) . . . . ?
C16 C15 C20 S1 -172.1(2) . . . . ?
C16 C15 C20 C19 6.2(4) . . . . ?
C16 C17 C18 C19 2.7(5) . . . . ?
C20 C15 C16 C17 -4.8(4) . . . . ?
C20 C19 C18 C17 -1.3(5) . . . . ?
C35 N2 C21 C22 161.8(2) . . . . ?
C35 N2 C21 C26 -20.6(4) . . . . ?
C35 C36 C37 C38 -4.1(6) . . . . ?
C35 C40 C39 C38 -0.4(6) . . . . ?
C2 C1 C6 C5 -4.9(4) . . . . ?
C2 C3 C4 C5 -1.2(5) . . . . ?
C2 C3 C7 C8 -58.4(4) . . . . ?
C2 C3 C7 C9 62.6(4) . . . . ?
C2 C3 C7 C10 -177.3(3) . . . . ?
C21 N2 C35 C36 165.3(3) . . . . ?
C21 N2 C35 C40 -21.5(4) . . . . ?
C21 C22 C23 C24 -5.8(4) . . . . ?
C21 C22 C23 C27 173.1(3) . . . . ?
C11 C5 C4 C3 -175.4(3) . . . . ?
C22 C21 C26 C25 -5.2(4) . . . . ?
C22 C23 C24 C25 -0.2(5) . . . . ?
C22 C23 C27 C29 -58.6(4) . . . . ?
C22 C23 C27 C28 61.5(4) . . . . ?
C22 C23 C27 C30 -178.2(3) . . . . ?
C36 C35 C40 C39 -4.9(5) . . . . ?
C36 C37 C38 C39 -1.2(7) . . . . ?
C4 C5 C11 C13 -77.2(3) . . . . ?
C4 C5 C11 C12 164.6(3) . . . . ?
C4 C5 C11 C14 43.0(4) . . . . ?
C4 C3 C7 C8 123.3(4) . . . . ?
C4 C3 C7 C9 -115.6(4) . . . . ?
C4 C3 C7 C10 4.4(5) . . . . ?
C40 C35 C36 S2 -170.3(2) . . . . ?
C40 C35 C36 C37 7.1(5) . . . . ?
C40 C39 C38 C37 3.5(7) . . . . ?
C7 C3 C4 C5 177.2(3) . . . . ?
C26 C21 C22 O2 -173.2(2) . . . . ?
C26 C21 C22 C23 8.6(4) . . . . ?
C26 C25 C24 C23 3.5(5) . . . . ?
C26 C25 C31 C34 -119.8(7) . . . . ?
C26 C25 C31 C33 117.6(7) . . . . ?
C26 C25 C31 C32 -4.2(9) . . . . ?
C26 C25 C31A C33A 67.3(17) . . . . ?
C26 C25 C31A C34A -157.8(11) . . . . ?
C26 C25 C31A C32A -47.1(17) . . . . ?
C24 C23 C27 C29 120.1(3) . . . . ?
C24 C23 C27 C28 -119.7(3) . . . . ?
C24 C23 C27 C30 0.6(5) . . . . ?
C24 C25 C26 C21 -0.7(5) . . . . ?
C24 C25 C31 C34 63.0(9) . . . . ?
C24 C25 C31 C33 -59.7(9) . . . . ?
C24 C25 C31 C32 178.6(6) . . . . ?
C24 C25 C31A C33A -114.6(13) . . . . ?
C24 C25 C31A C34A 20.3(17) . . . . ?
C24 C25 C31A C32A 130.9(14) . . . . ?
C27 C23 C24 C25 -178.9(3) . . . . ?
C31 C25 C26 C21 -177.9(5) . . . . ?
C31 C25 C24 C23 -179.2(4) . . . . ?
C31A C25 C26 C21 177.4(8) . . . . ?
C31A C25 C24 C23 -174.6(9) . . . . ?
